data_1505934
loop_
_publ_author_name
'Nichols, Paul J.'
'Demattei, John A.'
'Barnett, Bradley R.'
'Lefur, Nicole A.'
'Chuang, Tsung-Hsun'
'Piscopio, Anthony D.'
'Koch, Kevin'

_publ_section_title
;
 Preparation of pyrrolidine-based PDE4 inhibitors via enantioselective
 conjugate addition of alpha-substituted malonates to aromatic
 nitroalkenes.
;
_journal_issue 7
_journal_name_full 'Organic letters'
_journal_page_first 1495
_journal_page_last 1498
_journal_paper_doi 10.1021/ol060398p
_journal_volume 8
_journal_year 2006
_chemical_formula_sum 'C31 H49 N O5'
_chemical_formula_weight 515.71
_chemical_name_systematic
; 
 ? 
;
_space_group_IT_number 19
_symmetry_cell_setting orthorhombic
_symmetry_space_group_name_Hall 'P 2ac 2ab'
_symmetry_space_group_name_H-M 'P 21 21 21'
_atom_sites_solution_hydrogens geom
_atom_sites_solution_primary direct
_atom_sites_solution_secondary difmap
_audit_creation_method SHELXL-97
_cell_angle_alpha 90.00
_cell_angle_beta 90.00
_cell_angle_gamma 90.00
_cell_formula_units_Z 4
_cell_length_a 7.3633(3)
_cell_length_b 12.2983(5)
_cell_length_c 32.9857(14)
_cell_measurement_reflns_used 5664
_cell_measurement_temperature 293(2)
_cell_measurement_theta_max 26.90
_cell_measurement_theta_min 2.47
_cell_volume 2987.1(2)
_computing_cell_refinement 'SAINT, Bruker'
_computing_data_collection 'SMART, Bruker'
_computing_data_reduction 'SAINT, Bruker'
_computing_molecular_graphics 'SHELXTL, Bruker'
_computing_structure_refinement 'SHELXL-97 (Sheldrick, 1997)'
_computing_structure_solution 'SHELXS-97 (Sheldrick, 1990)'
_diffrn_ambient_temperature 293(2)
_diffrn_measured_fraction_theta_full 1.000
_diffrn_measured_fraction_theta_max 1.000
_diffrn_radiation_monochromator graphite
_diffrn_radiation_source 'fine-focus sealed tube'
_diffrn_radiation_type MoK\a
_diffrn_radiation_wavelength 0.71073
_diffrn_reflns_av_R_equivalents 0.0792
_diffrn_reflns_av_sigmaI/netI 0.0958
_diffrn_reflns_limit_h_max 9
_diffrn_reflns_limit_h_min -9
_diffrn_reflns_limit_k_max 16
_diffrn_reflns_limit_k_min -14
_diffrn_reflns_limit_l_max 42
_diffrn_reflns_limit_l_min -43
_diffrn_reflns_number 23918
_diffrn_reflns_theta_full 27.88
_diffrn_reflns_theta_max 27.88
_diffrn_reflns_theta_min 1.77
_exptl_absorpt_coefficient_mu 0.076
_exptl_absorpt_correction_T_max 0.9970
_exptl_absorpt_correction_T_min 0.9593
_exptl_absorpt_correction_type multi-scan
_exptl_absorpt_process_details
;
absorption correction applied using SADABS 
(Blessing, R. H. Acta Crystallogr., Sect. A 1995, 51, 33-3
;
_exptl_crystal_colour colorless
_exptl_crystal_density_diffrn 1.147
_exptl_crystal_density_method 'not measured'
_exptl_crystal_description plate
_exptl_crystal_F_000 1128
_exptl_crystal_size_max 0.55
_exptl_crystal_size_mid 0.45
_exptl_crystal_size_min 0.04
_refine_diff_density_max 0.737
_refine_diff_density_min -0.555
_refine_diff_density_rms 0.068
_refine_ls_abs_structure_details 'Flack H D (1983), Acta Cryst. A39, 876-881'
_refine_ls_abs_structure_Flack -1(3)
_refine_ls_extinction_method none
_refine_ls_goodness_of_fit_ref 1.042
_refine_ls_hydrogen_treatment mixed
_refine_ls_matrix_type full
_refine_ls_number_parameters 312
_refine_ls_number_reflns 7134
_refine_ls_number_restraints 80
_refine_ls_restrained_S_all 1.182
_refine_ls_R_factor_all 0.1544
_refine_ls_R_factor_gt 0.1017
_refine_ls_shift/su_max 0.000
_refine_ls_shift/su_mean 0.000
_refine_ls_structure_factor_coef Fsqd
_refine_ls_weighting_details 'calc w=1/[\s^2^(Fo^2^)+(0.1363P)^2^+3.0093P] where P=(Fo^2^+2Fc^2^)/3'
_refine_ls_weighting_scheme calc
_refine_ls_wR_factor_gt 0.2608
_refine_ls_wR_factor_ref 0.2973
_reflns_number_gt 4424
_reflns_number_total 7134
_reflns_threshold_expression >2sigma(I)
_cod_data_source_file ol060398psi20060215_032954.cif
_cod_data_source_block 7252
_cod_original_sg_symbol_H-M P2(1)2(1)2(1)
_cod_database_code 1505934

loop_
_symmetry_equiv_pos_as_xyz
'x, y, z'
'-x+1/2, -y, z+1/2'
'-x, y+1/2, -z+1/2'
'x+1/2, -y+1/2, -z'

loop_
_atom_site_label
_atom_site_type_symbol
_atom_site_fract_x
_atom_site_fract_y
_atom_site_fract_z
_atom_site_U_iso_or_equiv
_atom_site_adp_type
_atom_site_occupancy
_atom_site_symmetry_multiplicity
_atom_site_calc_flag
_atom_site_refinement_flags
_atom_site_disorder_assembly
_atom_site_disorder_group
O1 O 0.6873(6) 0.3034(3) 0.12058(10) 0.0532(10) Uani 1 1 d . . .
O2 O 0.6499(6) 0.2238(3) 0.04625(11) 0.0520(10) Uani 1 1 d . B .
O3 O 0.3335(7) 0.4375(4) -0.09194(13) 0.0723(14) Uani 1 1 d . . .
H3 H 0.2969 0.3783 -0.0839 0.108 Uiso 1 1 calc R . .
O4 O 0.2366(10) 0.8280(4) -0.10505(18) 0.107(2) Uani 1 1 d . . .
O5 O 0.4568(5) 0.9690(3) -0.07555(12) 0.0481(9) Uani 1 1 d . C .
N1 N 0.5879(6) 0.3875(3) 0.01899(11) 0.0343(9) Uani 1 1 d . B .
C1 C 0.614(4) 0.0521(11) 0.2009(6) 0.300(17) Uani 1 1 d . B .
H1A H 0.7316 0.0321 0.1907 0.450 Uiso 1 1 calc R . .
H1B H 0.5259 -0.0005 0.1923 0.450 Uiso 1 1 calc R . .
H1C H 0.6177 0.0545 0.2299 0.450 Uiso 1 1 calc R . .
C2 C 0.5620(15) 0.1640(6) 0.1845(2) 0.093(3) Uani 1 1 d . . .
H2 H 0.5478 0.1550 0.1551 0.112 Uiso 1 1 calc R A 1
C3 C 0.3768(13) 0.1941(9) 0.2004(3) 0.113(4) Uani 1 1 d . B .
H3A H 0.3480 0.2671 0.1923 0.169 Uiso 1 1 calc R . .
H3B H 0.3767 0.1893 0.2294 0.169 Uiso 1 1 calc R . .
H3C H 0.2878 0.1451 0.1895 0.169 Uiso 1 1 calc R . .
C4 C 0.7032(9) 0.2498(5) 0.19003(17) 0.0594(16) Uiso 0.545(6) 1 d PD B 1
H4 H 0.8164 0.2145 0.1816 0.071 Uiso 0.545(6) 1 calc PR B 1
C5 C 0.7238(15) 0.2649(10) 0.2314(3) 0.053(3) Uiso 0.545(6) 1 d PD B 1
H5A H 0.7325 0.1949 0.2448 0.075 Uiso 0.545(6) 1 calc PR B 1
H5B H 0.6189 0.3029 0.2422 0.075 Uiso 0.545(6) 1 calc PR B 1
C6 C 0.8933(14) 0.3302(8) 0.2395(3) 0.056(3) Uiso 0.545(6) 1 d PD B 1
H6A H 0.8975 0.3514 0.2678 0.079 Uiso 0.545(6) 1 calc PR B 1
H6B H 1.0000 0.2867 0.2337 0.079 Uiso 0.545(6) 1 calc PR B 1
C7 C 0.8913(16) 0.4298(8) 0.2130(3) 0.058(3) Uiso 0.545(6) 1 d PD B 1
H7 H 0.7845 0.4727 0.2206 0.069 Uiso 0.545(6) 1 calc PR B 1
C8 C 0.8727(14) 0.4029(9) 0.1689(3) 0.049(2) Uiso 0.545(6) 1 d PD B 1
H8A H 0.9711 0.3554 0.1606 0.068 Uiso 0.545(6) 1 calc PR B 1
H8B H 0.8792 0.4689 0.1529 0.068 Uiso 0.545(6) 1 calc PR B 1
C9 C 0.6851(8) 0.3449(4) 0.16153(16) 0.0547(15) Uiso 0.545(6) 1 d PD B 1
H9 H 0.5800 0.3912 0.1674 0.066 Uiso 0.545(6) 1 calc PR B 1
C10 C 1.057(2) 0.4997(14) 0.2213(5) 0.093(5) Uiso 0.545(6) 1 d P B 1
H10A H 1.0522 0.5641 0.2049 0.140 Uiso 0.545(6) 1 calc PR B 1
H10B H 1.1652 0.4594 0.2148 0.140 Uiso 0.545(6) 1 calc PR B 1
H10C H 1.0598 0.5196 0.2494 0.140 Uiso 0.545(6) 1 calc PR B 1
C4A C 0.7032(9) 0.2498(5) 0.19003(17) 0.0594(16) Uiso 0.46 1 d PD B 2
H4A H 0.8218 0.2162 0.1850 0.071 Uiso 0.455(6) 1 calc PR B 2
C5A C 0.7130(14) 0.3116(8) 0.2355(3) 0.034(2) Uiso 0.455(6) 1 d PD B 2
H5A1 H 0.5923 0.3378 0.2421 0.048 Uiso 0.455(6) 1 calc PR B 2
H5A2 H 0.7448 0.2573 0.2556 0.048 Uiso 0.455(6) 1 calc PR B 2
C6A C 0.8450(14) 0.4061(8) 0.2397(3) 0.040(3) Uiso 0.455(6) 1 d PD B 2
H6A1 H 0.9678 0.3802 0.2353 0.056 Uiso 0.455(6) 1 calc PR B 2
H6A2 H 0.8381 0.4349 0.2671 0.056 Uiso 0.455(6) 1 calc PR B 2
C7A C 0.8025(15) 0.4987(8) 0.2089(3) 0.039(2) Uiso 0.455(6) 1 d PD B 2
H7A H 0.6810 0.5264 0.2152 0.047 Uiso 0.455(6) 1 calc PR B 2
C8A C 0.7943(16) 0.4486(8) 0.1658(3) 0.038(2) Uiso 0.455(6) 1 d PD B 2
H8A1 H 0.7438 0.5024 0.1476 0.053 Uiso 0.455(6) 1 calc PR B 2
H8A2 H 0.9176 0.4340 0.1570 0.053 Uiso 0.455(6) 1 calc PR B 2
C9A C 0.6851(8) 0.3449(4) 0.16153(16) 0.0547(15) Uiso 0.46 1 d PD B 2
H9A H 0.5593 0.3688 0.1653 0.066 Uiso 0.455(6) 1 calc PR B 2
C10A C 0.930(2) 0.5932(12) 0.2106(4) 0.061(4) Uiso 0.455(6) 1 d P B 2
H10D H 0.8935 0.6470 0.1912 0.092 Uiso 0.455(6) 1 calc PR B 2
H10E H 1.0511 0.5689 0.2043 0.092 Uiso 0.455(6) 1 calc PR B 2
H10F H 0.9286 0.6242 0.2373 0.092 Uiso 0.455(6) 1 calc PR B 2
C11 C 0.6036(8) 0.3729(4) 0.09227(14) 0.0413(11) Uani 1 1 d . B .
H11A H 0.6638 0.4430 0.0921 0.058 Uiso 1 1 calc R . .
H11B H 0.4772 0.3839 0.0995 0.058 Uiso 1 1 calc R . .
C12 C 0.6170(7) 0.3206(4) 0.05071(13) 0.0375(10) Uani 1 1 d . . .
C13 C 0.5546(7) 0.5043(4) 0.02085(14) 0.0353(10) Uani 1 1 d . . .
H13A H 0.6649 0.5440 0.0271 0.049 Uiso 1 1 calc R B .
H13B H 0.4625 0.5217 0.0409 0.049 Uiso 1 1 calc R . .
C14 C 0.4881(7) 0.5288(4) -0.02222(13) 0.0348(10) Uani 1 1 d . B .
H14 H 0.3623 0.5032 -0.0240 0.042 Uiso 1 1 calc R . .
C15 C 0.6038(8) 0.4525(4) -0.04867(14) 0.0446(12) Uani 1 1 d . . .
C16 C 0.5921(8) 0.3469(4) -0.02301(13) 0.0402(11) Uani 1 1 d . B .
H16A H 0.4829 0.3062 -0.0293 0.056 Uiso 1 1 calc R . .
H16B H 0.6972 0.3009 -0.0276 0.056 Uiso 1 1 calc R . .
C17 C 0.7996(8) 0.4890(6) -0.05222(19) 0.0629(17) Uani 1 1 d . B .
H17A H 0.8512 0.4961 -0.0256 0.094 Uiso 1 1 calc R . .
H17B H 0.8044 0.5579 -0.0659 0.094 Uiso 1 1 calc R . .
H17C H 0.8672 0.4362 -0.0674 0.094 Uiso 1 1 calc R . .
C18 C 0.5211(11) 0.4386(6) -0.09126(16) 0.0621(17) Uani 1 1 d . B .
H18 H 0.5606 0.5010 -0.1075 0.075 Uiso 1 1 calc R . .
C19 C 0.5912(18) 0.3372(9) -0.1121(2) 0.140(5) Uani 1 1 d . . .
H19A H 0.5377 0.3314 -0.1386 0.210 Uiso 1 1 calc R B .
H19B H 0.5595 0.2744 -0.0964 0.210 Uiso 1 1 calc R . .
H19C H 0.7209 0.3414 -0.1147 0.210 Uiso 1 1 calc R . .
C20 C 0.4882(7) 0.6482(4) -0.03474(14) 0.0386(11) Uani 1 1 d . . .
C21 C 0.3622(9) 0.6816(4) -0.06402(16) 0.0501(14) Uani 1 1 d . B .
H21 H 0.2811 0.6313 -0.0748 0.060 Uiso 1 1 calc R . .
C22 C 0.3569(8) 0.7883(4) -0.07712(16) 0.0506(14) Uani 1 1 d . B .
C23 C 0.4752(7) 0.8645(4) -0.06072(15) 0.0423(12) Uani 1 1 d . . .
C24 C 0.5965(8) 0.8335(5) -0.0318(2) 0.0557(15) Uani 1 1 d . B .
H24 H 0.6744 0.8846 -0.0204 0.067 Uiso 1 1 calc R . .
C25 C 0.6045(8) 0.7254(4) -0.01920(19) 0.0532(15) Uani 1 1 d . B .
H25 H 0.6901 0.7050 0.0001 0.064 Uiso 1 1 calc R . .
C26 C 0.5660(9) 1.0527(5) -0.0577(2) 0.072(2) Uani 1 1 d . . .
H26A H 0.5404 1.1208 -0.0707 0.108 Uiso 1 1 calc R C .
H26B H 0.6921 1.0351 -0.0611 0.108 Uiso 1 1 calc R . .
H26C H 0.5386 1.0582 -0.0293 0.108 Uiso 1 1 calc R . .
C27 C 0.1815(13) 0.7459(8) -0.1358(3) 0.029(2) Uiso 0.444(8) 1 d PD C 1
H27 H 0.2691 0.6873 -0.1405 0.034 Uiso 0.444(8) 1 calc PR C 1
C28 C 0.1196(16) 0.8045(10) -0.1730(3) 0.049(3) Uiso 0.444(8) 1 d PD C 1
H28A H 0.2070 0.8603 -0.1802 0.068 Uiso 0.444(8) 1 calc PR C 1
H28B H 0.1105 0.7539 -0.1955 0.068 Uiso 0.444(8) 1 calc PR C 1
C29 C -0.0561(19) 0.8537(13) -0.1653(4) 0.066(4) Uiso 0.444(8) 1 d PD C 1
H29A H -0.0487 0.9322 -0.1677 0.092 Uiso 0.444(8) 1 calc PR C 1
H29B H -0.1455 0.8271 -0.1845 0.092 Uiso 0.444(8) 1 calc PR C 1
C30 C -0.1040(14) 0.8236(8) -0.1253(3) 0.112(3) Uiso 0.444(8) 1 d PD C 1
H30A H -0.2340 0.8117 -0.1234 0.156 Uiso 0.444(8) 1 calc PR C 1
H30B H -0.0710 0.8809 -0.1065 0.156 Uiso 0.444(8) 1 calc PR C 1
C31 C 0.0055(13) 0.7117(9) -0.1143(3) 0.035(2) Uiso 0.444(8) 1 d PD C 1
H31A H 0.0217 0.7016 -0.0853 0.049 Uiso 0.444(8) 1 calc PR C 1
H31B H -0.0496 0.6476 -0.1262 0.049 Uiso 0.444(8) 1 calc PR C 1
C27A C 0.0405(13) 0.7602(8) -0.1067(3) 0.042(2) Uiso 0.556(8) 1 d PD C 2
H27A H 0.0057 0.7306 -0.0802 0.051 Uiso 0.556(8) 1 calc PR C 2
C28A C 0.0688(16) 0.6744(10) -0.1374(3) 0.064(3) Uiso 0.556(8) 1 d PD C 2
H28C H 0.0967 0.6058 -0.1243 0.089 Uiso 0.556(8) 1 calc PR C 2
H28D H 0.1692 0.6936 -0.1550 0.089 Uiso 0.556(8) 1 calc PR C 2
C29A C -0.1014(17) 0.6648(11) -0.1612(4) 0.079(4) Uiso 0.556(8) 1 d PD C 2
H29C H -0.0796 0.6762 -0.1899 0.111 Uiso 0.556(8) 1 calc PR C 2
H29D H -0.1583 0.5945 -0.1572 0.111 Uiso 0.556(8) 1 calc PR C 2
C30A C -0.2078(15) 0.7495(8) -0.1445(3) 0.057(3) Uiso 0.556(8) 1 d PD C 2
H30C H -0.2755 0.7849 -0.1660 0.080 Uiso 0.556(8) 1 calc PR C 2
H30D H -0.2944 0.7189 -0.1255 0.080 Uiso 0.556(8) 1 calc PR C 2
C31A C -0.1040(14) 0.8236(8) -0.1253(3) 0.112(3) Uiso 0.56 1 d PD C 2
H31C H -0.1738 0.8621 -0.1049 0.156 Uiso 0.556(8) 1 calc PR C 2
H31D H -0.0548 0.8760 -0.1444 0.156 Uiso 0.556(8) 1 calc PR C 2

loop_
_atom_site_aniso_label
_atom_site_aniso_U_11
_atom_site_aniso_U_22
_atom_site_aniso_U_33
_atom_site_aniso_U_23
_atom_site_aniso_U_13
_atom_site_aniso_U_12
O1 0.083(3) 0.044(2) 0.0319(17) 0.0114(15) -0.0163(18) 0.000(2)
O2 0.080(3) 0.0309(19) 0.0455(19) 0.0043(15) -0.0194(19) 0.0101(18)
O3 0.104(4) 0.058(3) 0.055(2) 0.011(2) -0.025(2) -0.019(3)
O4 0.170(6) 0.034(2) 0.116(4) 0.016(2) -0.108(4) -0.004(3)
O5 0.046(2) 0.0363(19) 0.062(2) 0.0172(16) -0.0051(17) 0.0074(16)
N1 0.044(2) 0.033(2) 0.0262(18) 0.0067(15) -0.0018(16) 0.0013(17)
C1 0.47(4) 0.097(9) 0.33(2) 0.136(13) 0.27(3) 0.121(16)
C2 0.152(8) 0.066(5) 0.062(4) 0.011(3) 0.044(5) -0.002(5)
C3 0.102(7) 0.160(9) 0.075(5) -0.027(6) 0.019(5) -0.073(7)
C11 0.058(3) 0.032(2) 0.033(2) 0.0079(19) 0.000(2) -0.001(2)
C12 0.041(3) 0.041(3) 0.031(2) 0.008(2) -0.0055(19) 0.000(2)
C13 0.042(3) 0.032(2) 0.032(2) 0.0094(18) 0.0005(19) 0.0026(19)
C14 0.036(2) 0.038(3) 0.030(2) 0.0072(19) -0.0004(19) 0.002(2)
C15 0.057(3) 0.046(3) 0.032(2) 0.011(2) 0.003(2) 0.012(2)
C16 0.052(3) 0.041(3) 0.027(2) 0.0044(19) 0.003(2) 0.011(2)
C17 0.053(3) 0.080(4) 0.056(3) 0.026(3) 0.017(3) 0.014(3)
C18 0.092(5) 0.065(4) 0.029(3) 0.011(3) -0.004(3) 0.010(4)
C19 0.227(13) 0.146(9) 0.047(4) -0.054(5) -0.055(6) 0.117(9)
C20 0.043(3) 0.036(3) 0.037(2) 0.0127(19) -0.001(2) 0.012(2)
C21 0.071(4) 0.033(3) 0.046(3) -0.001(2) -0.026(3) 0.006(2)
C22 0.069(4) 0.040(3) 0.043(3) 0.010(2) -0.023(3) 0.011(3)
C23 0.041(3) 0.042(3) 0.044(3) 0.016(2) 0.001(2) 0.005(2)
C24 0.042(3) 0.041(3) 0.085(4) 0.031(3) -0.013(3) -0.006(2)
C25 0.040(3) 0.045(3) 0.074(4) 0.027(3) -0.017(3) -0.010(2)
C26 0.057(4) 0.042(3) 0.117(6) 0.039(4) -0.025(4) -0.014(3)

loop_
_atom_type_symbol
_atom_type_description
_atom_type_scat_dispersion_real
_atom_type_scat_dispersion_imag
_atom_type_scat_source
C C 0.0033 0.0016 'International Tables Vol C Tables 4.2.6.8 and 6.1.1.4'
H H 0.0000 0.0000 'International Tables Vol C Tables 4.2.6.8 and 6.1.1.4'
N N 0.0061 0.0033 'International Tables Vol C Tables 4.2.6.8 and 6.1.1.4'
O O 0.0106 0.0060 'International Tables Vol C Tables 4.2.6.8 and 6.1.1.4'

loop_
_geom_angle_atom_site_label_1
_geom_angle_atom_site_label_2
_geom_angle_atom_site_label_3
_geom_angle
C11 O1 C9 113.7(4)
C22 O4 C27 113.2(5)
C22 O4 C27A 113.8(5)
C27 O4 C27A 53.3(5)
C23 O5 C26 117.9(4)
C12 N1 C13 126.5(4)
C12 N1 C16 121.3(4)
C13 N1 C16 112.1(3)
C4 C2 C3 114.4(7)
C4 C2 C1 114.7(14)
C3 C2 C1 109.0(10)
C5 C4 C2 107.0(6)
C5 C4 C9 121.4(6)
C2 C4 C9 114.2(5)
C4 C5 C6 109.7(7)
C7 C6 C5 108.8(7)
C8 C7 C6 112.7(8)
C8 C7 C10 111.9(10)
C6 C7 C10 110.3(9)
C7 C8 C9 109.3(7)
O1 C9 C4 108.0(4)
O1 C9 C8 107.1(5)
C4 C9 C8 100.2(5)
C5A C6A C7A 111.8(7)
C10A C7A C8A 111.5(9)
C10A C7A C6A 114.7(9)
C8A C7A C6A 108.4(7)
O1 C11 C12 108.3(4)
O2 C12 N1 122.1(4)
O2 C12 C11 122.3(4)
N1 C12 C11 115.6(4)
N1 C13 C14 102.0(4)
C20 C14 C13 116.1(4)
C20 C14 C15 115.7(4)
C13 C14 C15 103.2(4)
C17 C15 C14 112.9(5)
C17 C15 C18 109.8(5)
C14 C15 C18 111.5(4)
C17 C15 C16 110.1(4)
C14 C15 C16 99.8(4)
C18 C15 C16 112.5(5)
N1 C16 C15 103.3(4)
O3 C18 C19 108.9(8)
O3 C18 C15 114.3(5)
C19 C18 C15 111.7(5)
C25 C20 C21 117.8(4)
C25 C20 C14 124.3(4)
C21 C20 C14 117.9(5)
C22 C21 C20 120.9(5)
O4 C22 C21 124.6(5)
O4 C22 C23 115.3(4)
C21 C22 C23 120.1(5)
C24 C23 O5 125.0(5)
C24 C23 C22 119.7(5)
O5 C23 C22 115.3(4)
C23 C24 C25 120.3(6)
C20 C25 C24 121.3(5)
O4 C27 C28 108.4(8)
O4 C27 C31 95.7(8)
C28 C27 C31 104.8(8)
C29 C28 C27 109.2(10)
C30 C29 C28 106.1(10)
C29 C30 C31 107.7(9)
C27 C31 C30 94.7(7)
C28A C27A O4 104.9(7)
C27A C28A C29A 107.5(9)
C30A C29A C28A 101.8(10)

loop_
_geom_bond_atom_site_label_1
_geom_bond_atom_site_label_2
_geom_bond_distance
O1 C11 1.408(6)
O1 C9 1.444(7)
O2 C12 1.224(6)
O3 C18 1.382(9)
O4 C22 1.368(6)
O4 C27 1.488(11)
O4 C27A 1.668(12)
O5 C23 1.382(6)
O5 C26 1.432(8)
N1 C12 1.348(6)
N1 C13 1.459(6)
N1 C16 1.473(6)
C1 C2 1.527(13)
C2 C4 1.493(11)
C2 C3 1.507(14)
C4 C5 1.386(10)
C4 C9 1.506(7)
C5 C6 1.508(12)
C6 C7 1.506(11)
C7 C8 1.498(11)
C7 C10 1.52(2)
C8 C9 1.574(10)
C5A C6A 1.522(11)
C6A C7A 1.558(11)
C7A C10A 1.496(17)
C7A C8A 1.550(11)
C11 C12 1.517(7)
C13 C14 1.533(6)
C14 C20 1.525(7)
C14 C15 1.539(7)
C15 C17 1.515(9)
C15 C18 1.540(8)
C15 C16 1.552(6)
C18 C19 1.516(10)
C20 C25 1.378(8)
C20 C21 1.401(7)
C21 C22 1.382(7)
C22 C23 1.390(8)
C23 C24 1.360(7)
C24 C25 1.394(7)
C27 C28 1.494(12)
C27 C31 1.536(12)
C28 C29 1.451(14)
C29 C30 1.415(13)
C30 C31 1.637(12)
C27A C28A 1.477(12)
C28A C29A 1.483(13)
C29A C30A 1.414(13)

loop_
_geom_torsion_atom_site_label_1
_geom_torsion_atom_site_label_2
_geom_torsion_atom_site_label_3
_geom_torsion_atom_site_label_4
_geom_torsion
C3 C2 C4 C5 62.9(10)
C1 C2 C4 C5 -64.2(11)
C3 C2 C4 C9 -74.4(8)
C1 C2 C4 C9 158.5(8)
C2 C4 C5 C6 166.7(8)
C9 C4 C5 C6 -59.8(12)
C4 C5 C6 C7 50.0(12)
C5 C6 C7 C8 -55.9(12)
C5 C6 C7 C10 178.2(10)
C6 C7 C8 C9 62.8(12)
C10 C7 C8 C9 -172.2(10)
C11 O1 C9 C4 156.7(5)
C11 O1 C9 C8 -96.1(6)
C5 C4 C9 O1 173.4(7)
C2 C4 C9 O1 -56.1(7)
C5 C4 C9 C8 61.4(9)
C2 C4 C9 C8 -168.1(6)
C7 C8 C9 O1 -169.9(7)
C7 C8 C9 C4 -57.3(9)
C5A C6A C7A C10A -178.4(9)
C5A C6A C7A C8A -53.1(11)
C9 O1 C11 C12 179.4(4)
C13 N1 C12 O2 -177.6(5)
C16 N1 C12 O2 0.7(7)
C13 N1 C12 C11 3.3(7)
C16 N1 C12 C11 -178.4(5)
O1 C11 C12 O2 17.8(7)
O1 C11 C12 N1 -163.1(4)
C12 N1 C13 C14 -167.1(4)
C16 N1 C13 C14 14.5(5)
N1 C13 C14 C20 -164.1(4)
N1 C13 C14 C15 -36.5(5)
C20 C14 C15 C17 55.0(6)
C13 C14 C15 C17 -73.0(5)
C20 C14 C15 C18 -69.1(6)
C13 C14 C15 C18 163.0(4)
C20 C14 C15 C16 171.8(4)
C13 C14 C15 C16 43.9(5)
C12 N1 C16 C15 -165.6(4)
C13 N1 C16 C15 12.9(5)
C17 C15 C16 N1 84.6(5)
C14 C15 C16 N1 -34.4(5)
C18 C15 C16 N1 -152.7(5)
C17 C15 C18 O3 -161.7(5)
C14 C15 C18 O3 -35.8(7)
C16 C15 C18 O3 75.4(7)
C17 C15 C18 C19 74.0(9)
C14 C15 C18 C19 -160.1(7)
C16 C15 C18 C19 -48.9(9)
C13 C14 C20 C25 27.9(7)
C15 C14 C20 C25 -93.3(6)
C13 C14 C20 C21 -152.3(5)
C15 C14 C20 C21 86.5(6)
C25 C20 C21 C22 0.8(9)
C14 C20 C21 C22 -179.1(5)
C27 O4 C22 C21 -31.3(10)
C27A O4 C22 C21 27.3(10)
C27 O4 C22 C23 150.9(6)
C27A O4 C22 C23 -150.5(6)
C20 C21 C22 O4 -178.9(6)
C20 C21 C22 C23 -1.2(9)
C26 O5 C23 C24 -3.7(9)
C26 O5 C23 C22 175.6(6)
O4 C22 C23 C24 178.1(6)
C21 C22 C23 C24 0.2(9)
O4 C22 C23 O5 -1.2(8)
C21 C22 C23 O5 -179.2(5)
O5 C23 C24 C25 -179.6(5)
C22 C23 C24 C25 1.2(10)
C21 C20 C25 C24 0.6(9)
C14 C20 C25 C24 -179.6(6)
C23 C24 C25 C20 -1.6(10)
C22 O4 C27 C28 -156.2(8)
C27A O4 C27 C28 100.6(9)
C22 O4 C27 C31 96.1(8)
C27A O4 C27 C31 -7.1(6)
O4 C27 C28 C29 -72.9(12)
C31 C27 C28 C29 28.4(13)
C27 C28 C29 C30 -1.8(15)
C28 C29 C30 C31 -24.1(14)
O4 C27 C31 C30 72.8(7)
C28 C27 C31 C30 -38.0(10)
C29 C30 C31 C27 38.9(12)
C22 O4 C27A C28A -90.7(8)
C27 O4 C27A C28A 11.3(7)
O4 C27A C28A C29A -140.5(9)
C27A C28A C29A C30A 3.9(14)
